data_7055911
loop_
_publ_author_name
'Yu, Qiong'
'Cheng, Guangbin'
'Ju, Xuehai'
'Lu, Chunxu'
'Lin, Qiuhan'
'Yang, Hongwei'

_publ_section_title
;
 Compounds based on 3-amino-4-(5-methyl-1,2,4-oxadiazol-3-yl)furazan as
 insensitive energetic materials
;
_journal_issue 3
_journal_name_full 'New J. Chem.'
_journal_page_first 1202
_journal_paper_doi 10.1039/C6NJ03333D
_journal_volume 41
_journal_year 2017
_chemical_absolute_configuration unk
_chemical_formula_moiety 'C5 H4 N6 O4'
_chemical_formula_sum 'C5 H4 N6 O4'
_chemical_formula_weight 212.14
_chemical_name_systematic
; 
 ? 
;
_space_group_IT_number 29
_symmetry_cell_setting orthorhombic
_symmetry_space_group_name_Hall 'P 2c -2ac'
_symmetry_space_group_name_H-M 'P c a 21'
_atom_sites_solution_hydrogens geom
_atom_sites_solution_primary direct
_atom_sites_solution_secondary difmap
_audit_creation_method SHELXL-97
_audit_update_record
;
2016-05-03 deposited with the CCDC.
2016-12-15 downloaded from the CCDC.
;
_cell_angle_alpha 90.00
_cell_angle_beta 90.00
_cell_angle_gamma 90.00
_cell_formula_units_Z 4
_cell_length_a 8.3172(10)
_cell_length_b 7.2260(10)
_cell_length_c 14.148(2)
_cell_measurement_reflns_used 1639
_cell_measurement_temperature 173(2)
_cell_measurement_theta_max 24.26
_cell_measurement_theta_min 4.00
_cell_volume 850.3(2)
_computing_structure_refinement 'SHELXL-97 (Sheldrick, 2008)'
_computing_structure_solution 'SHELXS-97 (Sheldrick, 2008)'
_diffrn_ambient_temperature 173(2)
_diffrn_measured_fraction_theta_full 0.990
_diffrn_measured_fraction_theta_max 0.990
_diffrn_measurement_device_type 'PHOTON100 CMOS detector'
_diffrn_measurement_method 'omega scan'
_diffrn_radiation_monochromator 'TRIUMPH curved crystal monochromator'
_diffrn_radiation_source 'fine-focus sealed tube'
_diffrn_radiation_type MoK\a
_diffrn_radiation_wavelength 0.71073
_diffrn_reflns_av_R_equivalents 0.0535
_diffrn_reflns_av_sigmaI/netI 0.0313
_diffrn_reflns_limit_h_max 9
_diffrn_reflns_limit_h_min -9
_diffrn_reflns_limit_k_max 8
_diffrn_reflns_limit_k_min -8
_diffrn_reflns_limit_l_max 16
_diffrn_reflns_limit_l_min -16
_diffrn_reflns_number 5466
_diffrn_reflns_theta_full 25.42
_diffrn_reflns_theta_max 25.42
_diffrn_reflns_theta_min 3.74
_exptl_absorpt_coefficient_mu 0.145
_exptl_absorpt_correction_T_max 0.7452
_exptl_absorpt_correction_T_min 0.6857
_exptl_absorpt_correction_type multi-scan
_exptl_absorpt_process_details 'SADABS (Bruker, 2013)'
_exptl_crystal_density_diffrn 1.657
_exptl_crystal_density_method 'not measured'
_exptl_crystal_description block
_exptl_crystal_F_000 432
_exptl_crystal_size_max 0.19
_exptl_crystal_size_mid 0.18
_exptl_crystal_size_min 0.16
_refine_diff_density_max 0.207
_refine_diff_density_min -0.158
_refine_diff_density_rms 0.041
_refine_ls_abs_structure_details 'Flack H D (1983), Acta Cryst. A39, 876-881'
_refine_ls_extinction_method none
_refine_ls_goodness_of_fit_ref 1.039
_refine_ls_hydrogen_treatment mixed
_refine_ls_matrix_type full
_refine_ls_number_parameters 140
_refine_ls_number_reflns 812
_refine_ls_number_restraints 2
_refine_ls_restrained_S_all 1.038
_refine_ls_R_factor_all 0.0466
_refine_ls_R_factor_gt 0.0314
_refine_ls_shift/su_max 0.000
_refine_ls_shift/su_mean 0.000
_refine_ls_structure_factor_coef Fsqd
_refine_ls_weighting_details 'calc w=1/[\s^2^(Fo^2^)+(0.0307P)^2^+0.2969P] where P=(Fo^2^+2Fc^2^)/3'
_refine_ls_weighting_scheme calc
_refine_ls_wR_factor_gt 0.0621
_refine_ls_wR_factor_ref 0.0686
_reflns_number_gt 693
_reflns_number_total 812
_reflns_threshold_expression >2sigma(I)
_cod_data_source_file c6nj03333d2.cif
_cod_data_source_block 1
_cod_depositor_comments
;
The following automatic conversions were performed:

'_symmetry_cell_setting' value 'Orthorhombic' changed to
'orthorhombic' according to
/usr/data/users/saulius/crontab/automatic-downloads/rss-feeds/RSC/lib/dictionaries/cif_core.dic
dictionary named 'cif_core.dic' version 2.4.2 from 2011-04-26.

Automatic conversion script
Id: cif_fix_values 4268 2015-11-12 08:31:59Z antanas 

 Adding full bibliography for 7055909--7055913.cif.
;
_cod_original_sg_symbol_H-M 'Pca2(1) '
_cod_database_code 7055911

loop_
_symmetry_equiv_pos_as_xyz
'x, y, z'
'-x, -y, z+1/2'
'x+1/2, -y, z'
'-x+1/2, y, z+1/2'

loop_
_atom_site_label
_atom_site_type_symbol
_atom_site_fract_x
_atom_site_fract_y
_atom_site_fract_z
_atom_site_U_iso_or_equiv
_atom_site_adp_type
_atom_site_occupancy
_atom_site_symmetry_multiplicity
_atom_site_calc_flag
_atom_site_refinement_flags
C1 C 0.1020(4) 0.7331(4) 0.6780(2) 0.0226(7) Uani 1 1 d .
C2 C 0.1657(4) 0.5597(4) 0.6469(2) 0.0218(7) Uani 1 1 d .
C3 C 0.1372(3) 0.4607(4) 0.5586(2) 0.0205(7) Uani 1 1 d .
C4 C 0.1511(4) 0.2624(5) 0.4519(3) 0.0252(8) Uani 1 1 d .
C5 C 0.1849(5) 0.1065(5) 0.3875(3) 0.0385(9) Uani 1 1 d .
H5A H 0.2513 0.0145 0.4201 0.058 Uiso 1 1 calc R
H5B H 0.2424 0.1522 0.3317 0.058 Uiso 1 1 calc R
H5C H 0.0835 0.0493 0.3678 0.058 Uiso 1 1 calc R
N1 N 0.1616(3) 0.7745(4) 0.7606(2) 0.0302(7) Uani 1 1 d .
N2 N 0.2650(4) 0.4980(4) 0.71071(19) 0.0290(7) Uani 1 1 d .
N3 N -0.0058(3) 0.8391(4) 0.6269(2) 0.0280(7) Uani 1 1 d D
H3 H -0.082(3) 0.786(4) 0.594(2) 0.034 Uiso 1 1 d D
N4 N -0.0230(3) 1.0246(4) 0.6388(2) 0.0268(6) Uani 1 1 d .
N5 N 0.0350(4) 0.5226(4) 0.4971(2) 0.0329(7) Uani 1 1 d .
N6 N 0.2136(3) 0.3001(3) 0.5339(2) 0.0217(6) Uani 1 1 d .
O1 O 0.2647(3) 0.6284(3) 0.78149(17) 0.0331(6) Uani 1 1 d .
O2 O 0.0537(3) 1.1025(3) 0.70002(17) 0.0407(7) Uani 1 1 d .
O3 O -0.1169(3) 1.0993(3) 0.58301(18) 0.0321(6) Uani 1 1 d .
O4 O 0.0431(3) 0.3890(3) 0.42401(17) 0.0343(6) Uani 1 1 d .

loop_
_atom_site_aniso_label
_atom_site_aniso_U_11
_atom_site_aniso_U_22
_atom_site_aniso_U_33
_atom_site_aniso_U_23
_atom_site_aniso_U_13
_atom_site_aniso_U_12
C1 0.0169(16) 0.0229(17) 0.0278(18) -0.0040(14) -0.0011(13) -0.0037(14)
C2 0.0164(16) 0.0210(17) 0.0279(19) 0.0016(14) -0.0014(15) -0.0017(12)
C3 0.0181(15) 0.0183(16) 0.0251(19) -0.0009(14) 0.0000(13) 0.0000(13)
C4 0.0221(18) 0.027(2) 0.027(2) -0.0029(16) 0.0019(15) 0.0027(15)
C5 0.041(2) 0.040(2) 0.035(2) -0.0139(19) -0.0009(17) 0.0091(18)
N1 0.0292(16) 0.0289(16) 0.0326(19) -0.0055(14) -0.0036(13) 0.0032(13)
N2 0.0309(16) 0.0261(16) 0.0300(16) -0.0071(14) -0.0043(13) 0.0026(14)
N3 0.0260(17) 0.0154(13) 0.0428(19) -0.0045(14) -0.0110(13) -0.0009(12)
N4 0.0328(15) 0.0190(13) 0.0285(15) -0.0012(15) 0.0044(14) -0.0017(12)
N5 0.0379(18) 0.0320(17) 0.0287(15) -0.0105(14) -0.0061(13) 0.0121(15)
N6 0.0175(14) 0.0211(13) 0.0265(14) -0.0035(12) -0.0003(12) 0.0018(10)
O1 0.0378(14) 0.0325(13) 0.0291(12) -0.0051(12) -0.0104(12) 0.0064(12)
O2 0.0643(19) 0.0216(14) 0.0363(16) -0.0069(12) -0.0077(14) -0.0040(12)
O3 0.0344(14) 0.0218(11) 0.0401(15) 0.0040(11) -0.0005(12) 0.0052(10)
O4 0.0391(15) 0.0336(14) 0.0302(13) -0.0098(11) -0.0099(11) 0.0117(12)

loop_
_atom_type_symbol
_atom_type_description
_atom_type_scat_dispersion_real
_atom_type_scat_dispersion_imag
_atom_type_scat_source
C C 0.0033 0.0016 'International Tables Vol C Tables 4.2.6.8 and 6.1.1.4'
H H 0.0000 0.0000 'International Tables Vol C Tables 4.2.6.8 and 6.1.1.4'
N N 0.0061 0.0033 'International Tables Vol C Tables 4.2.6.8 and 6.1.1.4'
O O 0.0106 0.0060 'International Tables Vol C Tables 4.2.6.8 and 6.1.1.4'

loop_
_geom_angle_atom_site_label_1
_geom_angle_atom_site_label_2
_geom_angle_atom_site_label_3
_geom_angle
N1 C1 N3 126.0(3)
N1 C1 C2 109.6(3)
N3 C1 C2 124.4(3)
N2 C2 C1 108.8(3)
N2 C2 C3 121.9(3)
C1 C2 C3 129.3(3)
N5 C3 N6 115.2(3)
N5 C3 C2 120.8(3)
N6 C3 C2 124.0(3)
N6 C4 O4 112.8(3)
N6 C4 C5 129.4(3)
O4 C4 C5 117.8(3)
C4 C5 H5A 109.5
C4 C5 H5B 109.5
H5A C5 H5B 109.5
C4 C5 H5C 109.5
H5A C5 H5C 109.5
H5B C5 H5C 109.5
C1 N1 O1 104.5(3)
C2 N2 O1 105.6(2)
N4 N3 C1 123.4(3)
N4 N3 H3 115(2)
C1 N3 H3 121(2)
O2 N4 O3 125.9(3)
O2 N4 N3 119.3(3)
O3 N4 N3 114.8(3)
C3 N5 O4 102.9(2)
C4 N6 C3 102.7(3)
N2 O1 N1 111.5(2)
C4 O4 N5 106.4(2)

loop_
_geom_bond_atom_site_label_1
_geom_bond_atom_site_label_2
_geom_bond_distance
C1 N1 1.305(5)
C1 N3 1.382(4)
C1 C2 1.430(4)
C2 N2 1.302(4)
C2 C3 1.459(4)
C3 N5 1.296(4)
C3 N6 1.368(4)
C4 N6 1.300(4)
C4 O4 1.342(4)
C4 C5 1.476(4)
C5 H5A 0.9800
C5 H5B 0.9800
C5 H5C 0.9800
N1 O1 1.391(3)
N2 O1 1.375(3)
N3 N4 1.359(4)
N3 H3 0.874(19)
N4 O2 1.214(4)
N4 O3 1.234(4)
N5 O4 1.417(4)
